data_1506244
loop_
_publ_author_name
'Banwell, Martin G.'
'Ma, Xinghua'
'Taylor, Rebecca M.'
'Willis, Anthony C.'

_publ_section_title
;
 Concise assembly of the polycyclic frameworks associated with the
 hapalindole and fischerindole alkaloids.
;
_journal_issue 21
_journal_name_full 'Organic letters'
_journal_page_first 4959
_journal_page_last 4961
_journal_paper_doi 10.1021/ol062020x
_journal_volume 8
_journal_year 2006
_chemical_compound_source local
_chemical_formula_moiety 'C18 H23 N'
_chemical_formula_sum 'C18 H23 N'
_chemical_formula_weight 253.39
_space_group_IT_number 2
_symmetry_cell_setting triclinic
_symmetry_space_group_name_Hall '-P 1'
_symmetry_space_group_name_H-M 'P -1'
_atom_sites_solution_hydrogens geom
_atom_sites_solution_primary direct
_audit_creation_date 06-01-10
_audit_creation_method CRYSTALS_ver_12.18
_audit_update_record
;
2006-01-11 - Report on C18 H23 N
              by Anthony C. Willis
              for  Xinghua Ma and Martin Banwell

2006-01-11 - passes checkcif tests with minor warnings

;
_cell_angle_alpha 95.4430(18)
_cell_angle_beta 97.0565(18)
_cell_angle_gamma 103.8689(14)
_cell_formula_units_Z 4
_cell_length_a 7.7435(3)
_cell_length_b 10.6570(3)
_cell_length_c 18.3316(4)
_cell_measurement_reflns_used 19380
_cell_measurement_temperature 200
_cell_measurement_theta_max 25
_cell_measurement_theta_min 3
_cell_volume 1445.36(8)
_computing_cell_refinement 'Denzo/Scalepack '
_computing_data_collection 'COLLECT (Nonius BV, 1997)'
_computing_data_reduction 'Denzo/Scalepack (Otwinowski & Minor, 1996)'
_computing_molecular_graphics
;
ORTEP-II (Johnson 1976) in teXsan (MSC, 1992-1997)
;
_computing_publication_material 'CRYSTALS '
_computing_structure_refinement 'CRYSTALS (Watkin et al 2003)'
_computing_structure_solution 'SIR92 (Altomare et al, 1994)'
_diffrn_ambient_temperature 200
_diffrn_measured_fraction_theta_full 0.996
_diffrn_measured_fraction_theta_max 0.996
_diffrn_measurement_device_type 'Nonius KappaCCD'
_diffrn_measurement_method ' \f and \w scans with CCD '
_diffrn_radiation_monochromator graphite
_diffrn_radiation_type 'Mo K\a'
_diffrn_radiation_wavelength 0.71073
_diffrn_reflns_av_R_equivalents 0.033
_diffrn_reflns_limit_h_max 9
_diffrn_reflns_limit_h_min -9
_diffrn_reflns_limit_k_max 12
_diffrn_reflns_limit_k_min -12
_diffrn_reflns_limit_l_max 21
_diffrn_reflns_limit_l_min -21
_diffrn_reflns_number 19012
_diffrn_reflns_theta_full 25.052
_diffrn_reflns_theta_max 25.0
_diffrn_reflns_theta_min 2.741
_diffrn_standards_number 0
_exptl_absorpt_coefficient_mu 0.067
_exptl_absorpt_correction_T_max 0.996
_exptl_absorpt_correction_T_min 0.985
_exptl_absorpt_correction_type integration
_exptl_absorpt_process_details
;
via Gaussian method (Coppens, 1970) implemented in maXus (2000)
;
_exptl_crystal_colour colourless
_exptl_crystal_density_diffrn 1.164
_exptl_crystal_density_meas ?
_exptl_crystal_description plate
_exptl_crystal_F_000 552
_exptl_crystal_size_max 0.38
_exptl_crystal_size_mid 0.18
_exptl_crystal_size_min 0.08
_refine_diff_density_max 0.24
_refine_diff_density_min -0.19
_refine_ls_extinction_method None
_refine_ls_goodness_of_fit_ref 1.0935
_refine_ls_hydrogen_treatment mixed
_refine_ls_matrix_type full
_refine_ls_number_parameters 390
_refine_ls_number_reflns 3516
_refine_ls_number_restraints 43
_refine_ls_R_factor_all 0.0621
_refine_ls_R_factor_gt 0.0439
_refine_ls_shift/su_max 0.005759
_refine_ls_structure_factor_coef F
_refine_ls_weighting_details
;
  Method, part 1, Chebychev polynomial, (Watkin, 1994, Prince, 1982)
  [weight] = 1.0/[A~0~*T~0~(x)+A~1~*T~1~(x) ... +A~n-1~]*T~n-1~(x)]
  where A~i~ are the Chebychev coefficients listed below and x= Fcalc/Fmax
  Method = Robust Weighting (Prince, 1982)
  W = [weight] * [1-(deltaF/6*sigmaF)^2^]^2^
  A~i~ are:
  1.57 0.708 1.15
;
_refine_ls_weighting_scheme calc
_refine_ls_wR_factor_all 0.0627
_refine_ls_wR_factor_gt 0.0548
_refine_ls_wR_factor_ref 0.0548
_reflns_limit_h_max 9
_reflns_limit_h_min -9
_reflns_limit_k_max 12
_reflns_limit_k_min -12
_reflns_limit_l_max 21
_reflns_limit_l_min 0
_reflns_number_gt 3516
_reflns_number_total 5101
_reflns_threshold_expression I>3.0\s(I)
_oxford_diffrn_Wilson_B_factor 3.72
_oxford_diffrn_Wilson_scale 0.58
_oxford_refine_ls_scale 1.389(3)
_oxford_structure_analysis_title '1101234 ban0602'
_cod_data_source_file ol062020xsi20060817_021412.cif
_cod_data_source_block ban0602
_cod_depositor_comments
;
The following automatic conversions were performed:

'_symmetry_cell_setting' value 'Triclinic' changed to 'triclinic'
according to /home/saulius/struct/CIF-dictionaries/cif_core.dic
dictionary named 'cif_core.dic' version 2.4.1 from 2010-06-29.

Automatic conversion script
Id: cif_fix_values 1715 2011-07-08 13:25:40Z adriana 

The following automatic conversions were performed:

'_exptl_crystal_density_meas' value 'not measured' was changed to '?'
- the value is perceived as not measured.

Automatic conversion script
Id: cif_fix_values 3008 2015-01-20 13:52:24Z robertas 
;
_cod_original_sg_symbol_H-M 'P -1 '
_cod_database_code 1506244

loop_
_symmetry_equiv_pos_as_xyz
x,y,z
-x,-y,-z

loop_
_atom_site_label
_atom_site_type_symbol
_atom_site_fract_x
_atom_site_fract_y
_atom_site_fract_z
_atom_site_U_iso_or_equiv
_atom_site_occupancy
_atom_site_adp_type
_atom_site_refinement_flags_posn
_atom_site_refinement_flags_occupancy
N6 N 0.52613(18) 0.95464(13) 0.31876(7) 0.0405 1.0000 Uani D .
N106 N 0.06370(19) 0.71102(13) 0.16514(8) 0.0441 1.0000 Uani D .
C1 C 0.1830(2) 1.11021(17) 0.36451(9) 0.0448 1.0000 Uani . .
C2 C 0.2236(3) 1.22388(18) 0.33222(10) 0.0510 1.0000 Uani . .
C3 C 0.3667(3) 1.25071(17) 0.29156(10) 0.0503 1.0000 Uani . .
C4 C 0.4738(2) 1.16551(16) 0.28313(9) 0.0454 1.0000 Uani . .
C5 C 0.4371(2) 1.05280(15) 0.31704(8) 0.0380 1.0000 Uani . .
C7 C 0.4335(2) 0.86181(15) 0.35711(8) 0.0389 1.0000 Uani . .
C8 C 0.4640(2) 0.73717(16) 0.38195(9) 0.0435 1.0000 Uani . .
C9 C 0.2731(2) 0.68261(16) 0.40460(10) 0.0473 1.0000 Uani . .
C10 C 0.2545(3) 0.58119(18) 0.45908(12) 0.0610 1.0000 Uani . .
C11 C 0.2821(3) 0.6371(2) 0.54052(11) 0.0601 1.0000 Uani . .
C12 C 0.1700(3) 0.73460(19) 0.55320(11) 0.0575 1.0000 Uani . .
C13 C 0.2246(2) 0.84774(17) 0.50888(10) 0.0475 1.0000 Uani . .
C14 C 0.1944(2) 0.80066(16) 0.42591(10) 0.0440 1.0000 Uani . .
C15 C 0.2911(2) 0.89810(15) 0.38065(9) 0.0389 1.0000 Uani . .
C16 C 0.2894(2) 1.02138(16) 0.35685(8) 0.0387 1.0000 Uani . .
C17 C 0.6807(3) 0.9493(2) 0.28265(11) 0.0544 1.0000 Uani D .
C18 C 0.6200(3) 0.76497(18) 0.44583(11) 0.0516 1.0000 Uani . .
C19 C 0.4960(3) 0.64138(19) 0.32027(12) 0.0658 1.0000 Uani . .
C101 C 0.4533(2) 0.71194(19) 0.07704(10) 0.0497 1.0000 Uani . .
C102 C 0.5192(2) 0.8418(2) 0.07022(11) 0.0553 1.0000 Uani . .
C103 C 0.4366(3) 0.93632(19) 0.09738(11) 0.0574 1.0000 Uani . .
C104 C 0.2850(2) 0.90270(17) 0.13132(10) 0.0515 1.0000 Uani . .
C105 C 0.2159(2) 0.77095(16) 0.13651(9) 0.0415 1.0000 Uani . .
C107 C 0.0530(2) 0.57899(16) 0.15788(9) 0.0426 1.0000 Uani D .
C108 C -0.0805(3) 0.4595(2) 0.17372(12) 0.0412 0.883(3) Uani . P
C109 C 0.0413(3) 0.36012(19) 0.16816(11) 0.0445 0.883(3) Uani . P
C110 C -0.0541(3) 0.21496(19) 0.15136(12) 0.0508 0.883(3) Uani . P
C111 C -0.0894(3) 0.1588(2) 0.07027(12) 0.0552 0.883(3) Uani . P
C112 C 0.0767(3) 0.1973(2) 0.03317(13) 0.0558 0.883(3) Uani . P
C113 C 0.1373(3) 0.34519(19) 0.03745(11) 0.0478 0.883(3) Uani . P
C114 C 0.1827(3) 0.40984(17) 0.11803(11) 0.0385 0.883(3) Uani . P
C115 C 0.1917(2) 0.55336(17) 0.12646(10) 0.0449 1.0000 Uani D .
C116 C 0.2989(2) 0.67387(16) 0.11049(9) 0.0422 1.0000 Uani . .
C117 C -0.0526(3) 0.7785(2) 0.19948(12) 0.0570 1.0000 Uani D .
C118 C -0.2490(3) 0.4266(2) 0.11601(13) 0.0543 0.883(3) Uani . P
C119 C -0.1324(3) 0.4682(2) 0.25208(12) 0.0554 0.883(3) Uani . P
C208 C -0.104(2) 0.4683(16) 0.1677(10) 0.077(3) 0.117(3) Uiso D P
C209 C -0.064(2) 0.3621(13) 0.1134(11) 0.077(3) 0.117(3) Uiso D P
C210 C -0.137(2) 0.2172(16) 0.1125(15) 0.077(3) 0.117(3) Uiso D P
C211 C 0.005(3) 0.1393(17) 0.1146(12) 0.077(3) 0.117(3) Uiso D P
C212 C 0.159(3) 0.1875(16) 0.0732(12) 0.077(3) 0.117(3) Uiso D P
C213 C 0.246(2) 0.3323(16) 0.0891(12) 0.077(3) 0.117(3) Uiso D P
C214 C 0.115(2) 0.4146(13) 0.0844(12) 0.077(3) 0.117(3) Uiso D P
C218 C -0.302(2) 0.479(2) 0.1484(12) 0.077(3) 0.117(3) Uiso D P
C219 C -0.074(3) 0.437(2) 0.2445(11) 0.077(3) 0.117(3) Uiso D P
H11 H 0.0793(2) 1.09160(17) 0.39289(9) 0.0558 1.0000 Uiso R .
H21 H 0.1493(3) 1.28803(18) 0.33808(10) 0.0642 1.0000 Uiso R .
H31 H 0.3917(3) 1.33301(17) 0.26821(10) 0.0610 1.0000 Uiso R .
H41 H 0.5749(2) 1.18428(16) 0.25345(9) 0.0547 1.0000 Uiso R .
H91 H 0.1956(2) 0.63602(16) 0.35754(10) 0.0543 1.0000 Uiso R .
H101 H 0.3457(3) 0.53029(18) 0.45235(12) 0.0719 1.0000 Uiso R .
H102 H 0.1309(3) 0.52152(18) 0.44653(12) 0.0719 1.0000 Uiso R .
H111 H 0.4122(3) 0.6820(2) 0.55666(11) 0.0736 1.0000 Uiso R .
H112 H 0.2458(3) 0.5643(2) 0.57059(11) 0.0736 1.0000 Uiso R .
H121 H 0.1900(3) 0.76858(19) 0.60713(11) 0.0700 1.0000 Uiso R .
H122 H 0.0398(3) 0.69022(19) 0.53701(11) 0.0700 1.0000 Uiso R .
H131 H 0.1511(2) 0.91129(17) 0.51840(10) 0.0581 1.0000 Uiso R .
H132 H 0.3549(2) 0.89166(17) 0.52515(10) 0.0581 1.0000 Uiso R .
H141 H 0.0625(2) 0.77700(16) 0.40696(10) 0.0521 1.0000 Uiso R .
H171 H 0.6397(7) 0.8994(12) 0.2323(6) 0.0630 1.0000 Uiso D .
H172 H 0.7592(12) 0.9052(12) 0.3123(5) 0.0630 1.0000 Uiso D .
H173 H 0.7500(12) 1.0397(9) 0.2785(7) 0.0630 1.0000 Uiso D .
H181 H 0.6374(3) 0.68078(18) 0.46126(11) 0.0635 1.0000 Uiso R .
H182 H 0.5922(3) 0.81811(18) 0.48870(11) 0.0635 1.0000 Uiso R .
H183 H 0.7324(3) 0.81422(18) 0.42937(11) 0.0635 1.0000 Uiso R .
H191 H 0.5150(3) 0.56161(19) 0.34123(12) 0.0807 1.0000 Uiso R .
H192 H 0.6049(3) 0.68358(19) 0.29890(12) 0.0807 1.0000 Uiso R .
H193 H 0.3889(3) 0.61649(19) 0.28047(12) 0.0807 1.0000 Uiso R .
H1011 H 0.5150(2) 0.64570(19) 0.05836(10) 0.0592 1.0000 Uiso R .
H1021 H 0.6278(2) 0.8690(2) 0.04544(11) 0.0639 1.0000 Uiso R .
H1031 H 0.4882(3) 1.02989(19) 0.09212(11) 0.0648 1.0000 Uiso R .
H1041 H 0.2271(2) 0.97031(17) 0.15138(10) 0.0593 1.0000 Uiso R .
H1091 H 0.1116(3) 0.37056(19) 0.21887(11) 0.0535 0.8835 Uiso R .
H1101 H -0.1726(3) 0.20145(19) 0.16992(12) 0.0601 0.8835 Uiso R .
H1102 H 0.0220(3) 0.16586(19) 0.17882(12) 0.0601 0.8835 Uiso R .
H1111 H -0.1875(3) 0.1918(2) 0.04420(12) 0.0642 0.8835 Uiso R .
H1112 H -0.1281(3) 0.0616(2) 0.06634(12) 0.0642 0.8835 Uiso R .
H1121 H 0.1756(3) 0.1647(2) 0.05896(13) 0.0682 0.8835 Uiso R .
H1122 H 0.0482(3) 0.1578(2) -0.01997(13) 0.0682 0.8835 Uiso R .
H1131 H 0.0383(3) 0.37726(19) 0.01134(11) 0.0595 0.8835 Uiso R .
H1132 H 0.2465(3) 0.36906(19) 0.01265(11) 0.0595 0.8835 Uiso R .
H1141 H 0.3012(3) 0.39743(17) 0.14004(11) 0.0471 0.8835 Uiso R .
H1171 H 0.0002(11) 0.8110(12) 0.2521(5) 0.0660 1.0000 Uiso D .
H1172 H -0.1731(13) 0.7178(8) 0.1974(7) 0.0660 1.0000 Uiso D .
H1173 H -0.0648(14) 0.8536(11) 0.1727(5) 0.0660 1.0000 Uiso D .
H1181 H -0.3361(3) 0.3475(2) 0.12711(13) 0.0637 0.8835 Uiso R .
H1182 H -0.3056(3) 0.5017(2) 0.11732(13) 0.0637 0.8835 Uiso R .
H1183 H -0.2159(3) 0.4090(2) 0.06569(13) 0.0637 0.8835 Uiso R .
H1191 H -0.2207(3) 0.3854(2) 0.25757(12) 0.0658 0.8835 Uiso R .
H1192 H -0.1880(3) 0.5430(2) 0.25994(12) 0.0658 0.8835 Uiso R .
H1193 H -0.0223(3) 0.4817(2) 0.28965(12) 0.0658 0.8835 Uiso R .
H2091 H -0.146(2) 0.3719(13) 0.0689(11) 0.0914 0.1165 Uiso R .
H2101 H -0.200(2) 0.2028(16) 0.1566(15) 0.0914 0.1165 Uiso R .
H2102 H -0.225(2) 0.1833(16) 0.0661(15) 0.0914 0.1165 Uiso R .
H2111 H 0.055(3) 0.1410(17) 0.1677(12) 0.0914 0.1165 Uiso R .
H2112 H -0.057(3) 0.0474(17) 0.0927(12) 0.0914 0.1165 Uiso R .
H2121 H 0.254(3) 0.1408(16) 0.0870(12) 0.0914 0.1165 Uiso R .
H2122 H 0.114(3) 0.1656(16) 0.0189(12) 0.0914 0.1165 Uiso R .
H2131 H 0.315(2) 0.3516(16) 0.1404(12) 0.0914 0.1165 Uiso R .
H2132 H 0.330(2) 0.3563(16) 0.0525(12) 0.0914 0.1165 Uiso R .
H2141 H 0.085(2) 0.4236(13) 0.0309(12) 0.0914 0.1165 Uiso R .
H2181 H -0.324(2) 0.548(2) 0.1842(12) 0.0914 0.1165 Uiso R .
H2182 H -0.321(2) 0.502(2) 0.0969(12) 0.0914 0.1165 Uiso R .
H2183 H -0.387(2) 0.393(2) 0.1517(12) 0.0914 0.1165 Uiso R .
H2191 H -0.100(3) 0.506(2) 0.2794(11) 0.0914 0.1165 Uiso R .
H2192 H 0.054(3) 0.434(2) 0.2575(11) 0.0914 0.1165 Uiso R .
H2193 H -0.156(3) 0.351(2) 0.2485(11) 0.0914 0.1165 Uiso R .

loop_
_atom_site_aniso_label
_atom_site_aniso_U_11
_atom_site_aniso_U_22
_atom_site_aniso_U_33
_atom_site_aniso_U_23
_atom_site_aniso_U_13
_atom_site_aniso_U_12
N6 0.0438(7) 0.0411(7) 0.0415(7) 0.0067(6) 0.0152(6) 0.0154(6)
N106 0.0417(7) 0.0401(8) 0.0502(8) 0.0019(6) 0.0143(6) 0.0080(6)
C1 0.0445(9) 0.0516(10) 0.0435(9) 0.0077(7) 0.0072(7) 0.0211(8)
C2 0.0628(11) 0.0503(10) 0.0476(10) 0.0091(8) 0.0047(8) 0.0298(9)
C3 0.0638(11) 0.0412(9) 0.0477(10) 0.0127(8) 0.0051(9) 0.0158(8)
C4 0.0504(10) 0.0432(9) 0.0432(9) 0.0102(7) 0.0091(8) 0.0103(8)
C5 0.0410(8) 0.0377(8) 0.0355(8) 0.0033(6) 0.0054(7) 0.0114(7)
C7 0.0421(9) 0.0356(8) 0.0387(8) 0.0042(7) 0.0066(7) 0.0091(7)
C8 0.0527(10) 0.0345(8) 0.0446(9) 0.0031(7) 0.0078(7) 0.0141(7)
C9 0.0520(10) 0.0342(8) 0.0497(10) 0.0028(7) 0.0029(8) 0.0027(7)
C10 0.0721(13) 0.0349(9) 0.0729(13) 0.0125(9) 0.0136(10) 0.0044(9)
C11 0.0718(13) 0.0520(11) 0.0602(12) 0.0230(9) 0.0153(10) 0.0139(10)
C12 0.0611(11) 0.0554(11) 0.0586(11) 0.0196(9) 0.0193(9) 0.0101(9)
C13 0.0479(10) 0.0450(9) 0.0525(10) 0.0105(8) 0.0174(8) 0.0108(8)
C14 0.0379(8) 0.0413(9) 0.0513(10) 0.0095(7) 0.0063(7) 0.0056(7)
C15 0.0384(8) 0.0378(8) 0.0410(8) 0.0067(7) 0.0071(7) 0.0094(7)
C16 0.0383(8) 0.0427(9) 0.0356(8) 0.0062(7) 0.0047(7) 0.0115(7)
C17 0.0545(11) 0.0628(12) 0.0568(11) 0.0134(9) 0.0254(9) 0.0251(9)
C18 0.0527(10) 0.0478(10) 0.0582(11) 0.0107(8) 0.0067(8) 0.0196(8)
C19 0.0977(17) 0.0432(11) 0.0611(12) -0.0023(9) 0.0179(11) 0.0269(11)
C101 0.0395(9) 0.0566(11) 0.0522(10) 0.0113(8) 0.0125(8) 0.0063(8)
C102 0.0427(10) 0.0609(12) 0.0562(11) 0.0154(9) 0.0111(8) -0.0034(8)
C103 0.0565(11) 0.0459(10) 0.0598(11) 0.0129(9) 0.0041(9) -0.0063(9)
C104 0.0527(10) 0.0403(9) 0.0553(10) 0.0038(8) 0.0034(8) 0.0035(8)
C105 0.0389(8) 0.0408(9) 0.0415(9) 0.0050(7) 0.0065(7) 0.0039(7)
C107 0.0418(9) 0.0388(9) 0.0469(9) 0.0052(7) 0.0146(7) 0.0058(7)
C108 0.0375(10) 0.0397(10) 0.0451(11) 0.0062(8) 0.0147(8) 0.0029(8)
C109 0.0460(11) 0.0426(11) 0.0452(10) 0.0097(8) 0.0101(8) 0.0085(8)
C110 0.0553(12) 0.0410(11) 0.0539(12) 0.0124(9) 0.0140(10) 0.0029(9)
C111 0.0600(13) 0.0410(11) 0.0594(13) 0.0018(9) 0.0112(11) 0.0035(9)
C112 0.0673(14) 0.0451(12) 0.0578(13) 0.0015(9) 0.0156(11) 0.0185(10)
C113 0.0554(12) 0.0449(11) 0.0486(11) 0.0080(9) 0.0210(9) 0.0161(9)
C114 0.0383(9) 0.0381(10) 0.0413(10) 0.0106(8) 0.0076(8) 0.0111(8)
C115 0.0449(9) 0.0409(9) 0.0504(10) 0.0081(7) 0.0171(8) 0.0081(7)
C116 0.0395(9) 0.0424(9) 0.0448(9) 0.0083(7) 0.0098(7) 0.0075(7)
C117 0.0521(11) 0.0533(11) 0.0678(12) -0.0035(9) 0.0186(9) 0.0173(9)
C118 0.0431(11) 0.0528(12) 0.0633(13) 0.0085(10) 0.0043(10) 0.0067(9)
C119 0.0615(15) 0.0510(13) 0.0522(12) 0.0032(10) 0.0264(11) 0.0039(10)

loop_
_atom_type_symbol
_atom_type_scat_dispersion_real
_atom_type_scat_dispersion_imag
_atom_type_scat_Cromer_Mann_a1
_atom_type_scat_Cromer_Mann_b1
_atom_type_scat_Cromer_Mann_a2
_atom_type_scat_Cromer_Mann_b2
_atom_type_scat_Cromer_Mann_a3
_atom_type_scat_Cromer_Mann_b3
_atom_type_scat_Cromer_Mann_a4
_atom_type_scat_Cromer_Mann_b4
_atom_type_scat_Cromer_Mann_c
_atom_type_scat_source
C 0.0033 0.0016 2.3100 20.8439 1.0200 10.2075 1.5886 0.5687 0.8650 51.6512 0.2156 'International Tables Vol C 4.2.6.8 and 6.1.1.4'
H 0.0000 0.0000 0.4930 10.5109 0.3229 26.1257 0.1402 3.1424 0.0408 57.7998 0.0030 'International Tables Vol C 4.2.6.8 and 6.1.1.4'
N 0.0061 0.0033 12.2126 0.0057 3.1322 9.8933 2.0125 28.9975 1.1663 0.5826 -11.5290 'International Tables Vol C 4.2.6.8 and 6.1.1.4'

loop_
_exptl_crystal_face_index_h
_exptl_crystal_face_index_k
_exptl_crystal_face_index_l
_exptl_crystal_face_perp_dist
0 1 -1 0.050
1 0 -1 0.100
-1 0 1 0.080
1 3 9 0.180
-3 -2 -16 0.203
0 -4 5 0.020

loop_
_geom_angle_atom_site_label_1
_geom_angle_atom_site_label_2
_geom_angle_atom_site_label_3
_geom_angle
_geom_angle_publ_flag
C5 N6 C7 107.12(13) yes
C5 N6 C17 125.37(14) yes
C7 N6 C17 127.42(14) yes
C105 N106 C107 107.11(13) yes
C105 N106 C117 124.94(15) yes
C107 N106 C117 127.87(15) yes
C2 C1 C16 119.06(16) yes
C2 C1 H11 120.5 no
C16 C1 H11 120.5 no
C1 C2 C3 121.23(16) yes
C1 C2 H21 119.4 no
C3 C2 H21 119.4 no
C2 C3 C4 121.07(16) yes
C2 C3 H31 119.5 no
C4 C3 H31 119.5 no
C3 C4 C5 118.12(16) yes
C3 C4 H41 120.9 no
C5 C4 H41 120.9 no
C4 C5 N6 129.39(15) yes
C4 C5 C16 121.91(15) yes
N6 C5 C16 108.70(14) yes
N6 C7 C8 134.04(15) yes
N6 C7 C15 110.79(14) yes
C8 C7 C15 115.01(14) yes
C7 C8 C9 97.83(13) yes
C7 C8 C18 111.05(13) yes
C9 C8 C18 114.40(14) yes
C7 C8 C19 114.48(15) yes
C9 C8 C19 109.57(15) yes
C18 C8 C19 109.25(16) yes
C8 C9 C10 118.16(16) yes
C8 C9 C14 108.16(13) yes
C10 C9 C14 114.50(16) yes
C8 C9 H91 104.9 no
C10 C9 H91 104.9 no
C14 C9 H91 104.9 no
C9 C10 C11 115.04(15) yes
C9 C10 H101 108.1 no
C11 C10 H101 108.0 no
C9 C10 H102 108.1 no
C11 C10 H102 108.1 no
H101 C10 H102 109.5 no
C10 C11 C12 111.32(17) yes
C10 C11 H111 109.0 no
C12 C11 H111 109.0 no
C10 C11 H112 109.0 no
C12 C11 H112 109.0 no
H111 C11 H112 109.5 no
C11 C12 C13 110.10(16) yes
C11 C12 H121 109.3 no
C13 C12 H121 109.3 no
C11 C12 H122 109.3 no
C13 C12 H122 109.3 no
H121 C12 H122 109.5 no
C12 C13 C14 111.22(15) yes
C12 C13 H131 109.0 no
C14 C13 H131 109.0 no
C12 C13 H132 109.0 no
C14 C13 H132 109.0 no
H131 C13 H132 109.5 no
C13 C14 C9 114.48(14) yes
C13 C14 C15 114.13(14) yes
C9 C14 C15 100.13(13) yes
C13 C14 H141 109.2 no
C9 C14 H141 109.2 no
C15 C14 H141 109.2 no
C14 C15 C7 111.25(14) yes
C14 C15 C16 140.98(15) yes
C7 C15 C16 107.65(14) yes
C15 C16 C5 105.71(14) yes
C15 C16 C1 135.74(15) yes
C5 C16 C1 118.55(15) yes
N6 C17 H171 109.53(19) no
N6 C17 H172 109.51(19) no
H171 C17 H172 109.3(4) no
N6 C17 H173 109.50(19) no
H171 C17 H173 109.5(4) no
H172 C17 H173 109.5(4) no
C8 C18 H181 109.5 no
C8 C18 H182 109.5 no
H181 C18 H182 109.5 no
C8 C18 H183 109.5 no
H181 C18 H183 109.5 no
H182 C18 H183 109.5 no
C8 C19 H191 109.5 no
C8 C19 H192 109.5 no
H191 C19 H192 109.5 no
C8 C19 H193 109.5 no
H191 C19 H193 109.5 no
H192 C19 H193 109.5 no
C102 C101 C116 119.23(18) yes
C102 C101 H1011 120.4 no
C116 C101 H1011 120.4 no
C101 C102 C103 121.18(17) yes
C101 C102 H1021 119.4 no
C103 C102 H1021 119.4 no
C102 C103 C104 121.27(17) yes
C102 C103 H1031 119.4 no
C104 C103 H1031 119.4 no
C103 C104 C105 117.47(18) yes
C103 C104 H1041 121.3 no
C105 C104 H1041 121.3 no
C104 C105 N106 129.16(16) yes
C104 C105 C116 122.21(16) yes
N106 C105 C116 108.63(14) yes
N106 C107 C108 134.82(16) yes
N106 C107 C115 110.71(15) yes
C108 C107 C115 114.39(16) yes
N106 C107 C208 128.1(6) yes
C115 C107 C208 120.2(7) yes
C107 C108 C109 98.16(15) yes
C107 C108 C118 110.26(17) yes
C109 C108 C118 114.71(18) yes
C107 C108 C119 114.98(17) yes
C109 C108 C119 108.49(18) yes
C118 C108 C119 109.92(18) yes
C108 C109 C110 117.45(17) yes
C108 C109 C114 108.03(15) yes
C110 C109 C114 115.24(16) yes
C108 C109 H1091 104.9 no
C110 C109 H1091 104.9 no
C114 C109 H1091 104.9 no
C109 C110 C111 115.47(17) yes
C109 C110 H1101 108.0 no
C111 C110 H1101 108.0 no
C109 C110 H1102 107.9 no
C111 C110 H1102 107.9 no
H1101 C110 H1102 109.5 no
C110 C111 C112 111.92(18) yes
C110 C111 H1111 108.8 no
C112 C111 H1111 108.8 no
C110 C111 H1112 108.9 no
C112 C111 H1112 108.9 no
H1111 C111 H1112 109.5 no
C111 C112 C113 109.94(17) yes
C111 C112 H1121 109.3 no
C113 C112 H1121 109.3 no
C111 C112 H1122 109.4 no
C113 C112 H1122 109.4 no
H1121 C112 H1122 109.5 no
C112 C113 C114 111.15(17) yes
C112 C113 H1131 109.0 no
C114 C113 H1131 109.1 no
C112 C113 H1132 109.0 no
C114 C113 H1132 109.1 no
H1131 C113 H1132 109.5 no
C109 C114 C113 115.18(16) yes
C109 C114 C115 101.08(14) yes
C113 C114 C115 113.57(15) yes
C109 C114 H1141 108.9 no
C113 C114 H1141 108.9 no
C115 C114 H1141 108.9 no
C114 C115 C107 111.60(15) yes
C114 C115 C116 140.48(16) yes
C107 C115 C116 107.90(15) yes
C107 C115 C214 104.1(6) yes
C116 C115 C214 135.7(7) yes
C115 C116 C105 105.63(14) yes
C115 C116 C101 135.76(17) yes
C105 C116 C101 118.61(15) yes
N106 C117 H1171 109.53(19) no
N106 C117 H1172 109.53(19) no
H1171 C117 H1172 109.4(4) no
N106 C117 H1173 109.48(19) no
H1171 C117 H1173 109.3(4) no
H1172 C117 H1173 109.5(4) no
C108 C118 H1181 109.5 no
C108 C118 H1182 109.5 no
H1181 C118 H1182 109.5 no
C108 C118 H1183 109.5 no
H1181 C118 H1183 109.5 no
C108 C119 H1191 109.5 no
C108 C119 H1192 109.5 no
H1191 C119 H1192 109.5 no
C108 C119 H1193 109.5 no
H1191 C119 H1193 109.5 no
H1192 C119 H1193 109.5 no
C107 C208 C218 120.4(12) yes
C209 C208 C218 111.1(12) yes
C107 C208 C219 108.2(13) yes
C209 C208 C219 109.7(13) yes
C218 C208 C219 109.4(13) yes
C208 C209 C210 125.0(14) yes
C208 C209 C214 110.6(10) yes
C208 C209 H2091 97.2 no
C210 C209 C214 119.7(11) yes
C210 C209 H2091 97.2 no
C214 C209 H2091 97.2 no
C209 C210 C211 115.0(12) yes
C209 C210 H2101 108.1 no
C211 C210 H2101 108.2 no
C209 C210 H2102 108.0 no
C211 C210 H2102 107.9 no
H2101 C210 H2102 109.5 no
C210 C211 C212 115.6(12) yes
C210 C211 H2111 107.8 no
C212 C211 H2111 108.1 no
C210 C211 H2112 108.0 no
C212 C211 H2112 107.7 no
H2111 C211 H2112 109.5 no
C211 C212 C213 115.0(12) yes
C211 C212 H2121 108.0 no
C213 C212 H2121 107.9 no
C211 C212 H2122 108.3 no
H2121 C212 H2122 109.5 no
C212 C213 C214 114.0(12) yes
C212 C213 H2131 108.4 no
C214 C213 H2131 108.1 no
C212 C213 H2132 108.3 no
C214 C213 H2132 108.5 no
H2131 C213 H2132 109.5 no
C209 C214 C115 104.9(9) yes
C209 C214 C213 116.5(12) yes
C115 C214 C213 113.3(14) yes
C209 C214 H2141 107.3 no
C115 C214 H2141 107.3 no
C213 C214 H2141 107.0 no
C208 C218 H2181 109.6 no
C208 C218 H2182 109.4 no
H2181 C218 H2182 109.5 no
C208 C218 H2183 109.4 no
H2181 C218 H2183 109.5 no
H2182 C218 H2183 109.5 no
C208 C219 H2191 109.5 no
C208 C219 H2192 109.4 no
C208 C219 H2193 109.6 no
H2191 C219 H2193 109.5 no
H2192 C219 H2193 109.5 no

loop_
_geom_bond_atom_site_label_1
_geom_bond_atom_site_label_2
_geom_bond_distance
_geom_bond_publ_flag
N6 C5 1.385(2) yes
N6 C7 1.379(2) yes
N6 C17 1.447(2) yes
N106 C105 1.388(2) yes
N106 C107 1.382(2) yes
N106 C117 1.445(2) yes
C1 C2 1.384(3) yes
C1 C16 1.404(2) yes
C1 H11 1.000 no
C2 C3 1.399(3) yes
C2 H21 1.000 no
C3 C4 1.379(3) yes
C3 H31 1.000 no
C4 C5 1.390(2) yes
C4 H41 1.000 no
C5 C16 1.422(2) yes
C7 C8 1.505(2) yes
C7 C15 1.357(2) yes
C8 C9 1.575(3) yes
C8 C18 1.527(2) yes
C8 C19 1.534(2) yes
C9 C10 1.534(3) yes
C9 C14 1.562(2) yes
C9 H91 1.000 no
C10 C11 1.524(3) yes
C10 H101 1.000 no
C10 H102 1.000 no
C11 C12 1.524(3) yes
C11 H111 1.000 no
C11 H112 1.000 no
C12 C13 1.523(2) yes
C12 H121 1.000 no
C12 H122 1.000 no
C13 C14 1.527(2) yes
C13 H131 1.000 no
C13 H132 1.000 no
C14 C15 1.507(2) yes
C14 H141 1.000 no
C15 C16 1.426(2) yes
C17 H171 0.995(9) no
C17 H172 0.995(9) no
C17 H173 1.000(9) no
C18 H181 1.000 no
C18 H182 1.000 no
C18 H183 1.000 no
C19 H191 1.000 no
C19 H192 1.000 no
C19 H193 1.000 no
C101 C102 1.378(3) yes
C101 C116 1.402(2) yes
C101 H1011 1.000 no
C102 C103 1.402(3) yes
C102 H1021 1.000 no
C103 C104 1.383(3) yes
C103 H1031 1.000 no
C104 C105 1.394(2) yes
C104 H1041 1.000 no
C105 C116 1.418(2) yes
C107 C108 1.512(3) yes
C107 C115 1.350(2) yes
C107 C208 1.518(15) yes
C108 C109 1.582(3) yes
C108 C118 1.522(3) yes
C108 C119 1.539(3) yes
C109 C110 1.530(3) yes
C109 C114 1.545(3) yes
C109 H1091 1.000 no
C110 C111 1.515(3) yes
C110 H1101 1.000 no
C110 H1102 1.000 no
C111 C112 1.516(3) yes
C111 H1111 1.000 no
C111 H1112 1.000 no
C112 C113 1.525(3) yes
C112 H1121 1.000 no
C112 H1122 1.000 no
C113 C114 1.531(3) yes
C113 H1131 1.000 no
C113 H1132 1.000 no
C114 C115 1.506(2) yes
C114 H1141 1.000 no
C115 C116 1.430(2) yes
C115 C214 1.544(14) yes
C117 H1171 0.994(9) no
C117 H1172 0.994(9) no
C117 H1173 0.994(9) no
C118 H1181 1.000 no
C118 H1182 1.000 no
C118 H1183 1.000 no
C119 H1191 1.000 no
C119 H1192 1.000 no
C119 H1193 1.000 no
C208 C209 1.547(16) yes
C208 C218 1.567(17) yes
C208 C219 1.480(17) yes
C209 C210 1.509(16) yes
C209 C214 1.544(16) yes
C209 H2091 1.000 no
C210 C211 1.522(17) yes
C210 H2101 1.000 no
C210 H2102 1.000 no
C211 C212 1.511(16) yes
C211 H2111 1.000 no
C211 H2112 1.000 no
C212 C213 1.512(16) yes
C212 H2121 1.000 no
C212 H2122 1.000 no
C213 C214 1.491(16) yes
C213 H2131 1.000 no
C213 H2132 1.000 no
C214 H2141 1.000 no
C218 H2181 1.000 no
C218 H2182 1.000 no
C218 H2183 1.000 no
C219 H2191 1.000 no
C219 H2192 1.000 no
C219 H2193 1.000 no

loop_
_geom_contact_atom_site_label_1
_geom_contact_atom_site_label_2
_geom_contact_distance
_geom_contact_site_symmetry_2
_geom_contact_publ_flag
C5 C104 3.552(2) . no
C17 C117 3.457(4) 1_655 no
C213 C218 3.46(2) 1_655 no

loop_
_geom_torsion_atom_site_label_1
_geom_torsion_atom_site_label_2
_geom_torsion_atom_site_label_3
_geom_torsion_atom_site_label_4
_geom_torsion
_geom_torsion_publ_flag
N6 C5 C4 C3 -178.1(1) no
N6 C5 C16 C1 177.8(1) no
N6 C5 C16 C15 -1.6(1) no
N6 C7 C8 C9 -168.0(1) no
N6 C7 C8 C18 72.0(2) no
N6 C7 C8 C19 -52.2(2) no
N6 C7 C15 C14 -177.1(1) no
N6 C7 C15 C16 -0.1(2) no
N106 C105 C104 C103 -177.5(2) no
N106 C105 C116 C101 178.2(1) no
N106 C105 C116 C115 -1.3(2) no
N106 C107 C108 C109 -166.2(2) no
N106 C107 C108 C118 73.6(3) no
N106 C107 C108 C119 -51.4(3) no
N106 C107 C115 C114 180.0(1) no
N106 C107 C115 C116 -1.2(2) no
N106 C107 C115 C214 -150.2(8) no
N106 C107 C208 C209 151.3(8) no
N106 C107 C208 C218 32(2) no
N106 C107 C208 C219 -95(2) no
C1 C2 C3 C4 -0.9(3) no
C1 C16 C5 C4 -2.8(2) no
C1 C16 C15 C7 -178.3(2) no
C1 C16 C15 C14 -2.7(3) no
C2 C1 C16 C5 1.0(2) no
C2 C1 C16 C15 -179.7(2) no
C2 C3 C4 C5 -0.8(2) no
C3 C2 C1 C16 0.8(2) no
C3 C4 C5 C16 2.7(2) no
C4 C5 N6 C7 -177.7(1) no
C4 C5 N6 C17 -1.1(2) no
C4 C5 C16 C15 177.7(1) no
C5 N6 C7 C8 -176.0(1) no
C5 N6 C7 C15 -0.9(2) no
C5 C16 C15 C7 1.1(2) no
C5 C16 C15 C14 176.6(2) no
C7 N6 C5 C16 1.6(1) no
C7 C8 C9 C10 -158.4(1) no
C7 C8 C9 C14 -26.3(2) no
C7 C15 C14 C9 -15.8(2) no
C7 C15 C14 C13 106.9(2) no
C8 C7 N6 C17 7.5(2) no
C8 C7 C15 C14 -1.0(2) no
C8 C7 C15 C16 176.0(1) no
C8 C9 C10 C11 91.1(2) no
C8 C9 C14 C13 -96.1(2) no
C8 C9 C14 C15 26.4(2) no
C9 C8 C7 C15 17.1(2) no
C9 C10 C11 C12 49.6(2) no
C9 C14 C13 C12 -49.2(2) no
C9 C14 C15 C16 168.7(2) no
C10 C9 C8 C18 -41.0(2) no
C10 C9 C8 C19 82.1(2) no
C10 C9 C14 C13 37.9(2) no
C10 C9 C14 C15 160.4(1) no
C10 C11 C12 C13 -60.6(2) no
C11 C10 C9 C14 -38.1(2) no
C11 C12 C13 C14 60.5(2) no
C12 C13 C14 C15 -163.8(2) no
C13 C14 C15 C16 -68.5(2) no
C14 C9 C8 C18 91.1(2) no
C14 C9 C8 C19 -145.8(2) no
C15 C7 N6 C17 -177.4(1) no
C15 C7 C8 C18 -102.9(2) no
C15 C7 C8 C19 132.8(1) no
C16 C5 N6 C17 178.1(1) no
C101 C102 C103 C104 -0.7(3) no
C101 C116 C105 C104 -1.4(2) no
C101 C116 C115 C107 -177.8(2) no
C101 C116 C115 C114 0.5(4) no
C101 C116 C115 C214 -43.5(9) no
C102 C101 C116 C105 -0.2(2) no
C102 C101 C116 C115 179.1(2) no
C102 C103 C104 C105 -0.9(3) no
C103 C102 C101 C116 1.2(3) no
C103 C104 C105 C116 2.0(2) no
C104 C105 N106 C107 -179.8(2) no
C104 C105 N106 C117 -3.0(3) no
C104 C105 C116 C115 179.1(2) no
C105 N106 C107 C108 -176.4(2) no
C105 N106 C107 C115 0.3(2) no
C105 N106 C107 C208 -168.0(9) no
C105 C116 C115 C107 1.5(2) no
C105 C116 C115 C114 179.8(2) no
C105 C116 C115 C214 135.9(9) no
C107 N106 C105 C116 0.6(2) no
C107 C108 C109 C110 -157.4(2) no
C107 C108 C109 C114 -25.0(2) no
C107 C115 C114 C109 -13.8(2) no
C107 C115 C114 C113 110.1(2) no
C107 C115 C214 C209 -13(1) no
C107 C115 C214 C213 -141(1) no
C107 C208 C209 C210 161(2) no
C107 C208 C209 C214 6(2) no
C108 C107 N106 C117 6.9(3) no
C108 C107 C115 C114 -2.6(2) no
C108 C107 C115 C116 176.3(1) no
C108 C109 C110 C111 93.9(2) no
C108 C109 C114 C113 -98.5(2) no
C108 C109 C114 C115 24.4(2) no
C109 C108 C107 C115 17.1(2) no
C109 C110 C111 C112 48.0(3) no
C109 C114 C113 C112 -47.6(3) no
C109 C114 C115 C116 167.9(2) no
C110 C109 C108 C118 -40.6(3) no
C110 C109 C108 C119 82.7(2) no
C110 C109 C114 C113 35.1(3) no
C110 C109 C114 C115 157.9(2) no
C110 C111 C112 C113 -60.3(2) no
C111 C110 C109 C114 -35.1(3) no
C111 C112 C113 C114 59.9(2) no
C112 C113 C114 C115 -163.5(2) no
C113 C114 C115 C116 -68.1(3) no
C114 C109 C108 C118 91.8(2) no
C114 C109 C108 C119 -144.9(2) no
C115 C107 N106 C117 -176.4(2) no
C115 C107 C108 C118 -103.1(2) no
C115 C107 C108 C119 132.0(2) no
C115 C107 C208 C209 -16(1) no
C115 C107 C208 C218 -136(1) no
C115 C107 C208 C219 97(1) no
C115 C214 C209 C208 4(2) no
C115 C214 C209 C210 -153(2) no
C115 C214 C213 C212 159(2) no
C116 C105 N106 C117 177.5(2) no
C116 C115 C107 C208 168.2(8) no
C116 C115 C214 C209 -148.2(9) no
C116 C115 C214 C213 84(2) no
C117 N106 C107 C208 15.2(9) no
C208 C107 C115 C214 19(1) no
C208 C209 C210 C211 -128(2) no
C208 C209 C214 C213 130(2) no
C209 C210 C211 C212 -36(3) no
C209 C214 C213 C212 38(3) no
C210 C209 C208 C218 -72(2) no
C210 C209 C208 C219 49(2) no
C210 C209 C214 C213 -27(3) no
C210 C211 C212 C213 48(2) no
C211 C210 C209 C214 25(3) no
C211 C212 C213 C214 -49(3) no
C214 C209 C208 C218 132(2) no
C214 C209 C208 C219 -107(2) no
